data_2002296
loop_
_publ_author_name
'Ploetz, K B'
'Mueller-Buschbaum, Hk'

_publ_section_title
;
Synthese und Aufbau von Pb Al2 O4 und Pb Ga2 4
;
_journal_name_full
;
Zeitschrift fuer Anorganische und Allgemeine Chemie
;
_journal_page_first 38
_journal_page_last 44
_journal_paper_doi 10.1002/zaac.19824880104
_journal_volume 488
_journal_year 1982
_chemical_formula_structural 'Al2 Pb O4'
_chemical_formula_sum 'Al2 O4 Pb'
_chemical_name_systematic 'Dialuminium lead oxide'
_space_group_IT_number 1
_symmetry_cell_setting triclinic
_symmetry_equiv_pos_as_xyz x,y,z
_symmetry_Int_Tables_number 1
_symmetry_space_group_name_Hall 'P 1'
_symmetry_space_group_name_H-M 'P 1'
_cell_angle_alpha 90.(0)
_cell_angle_beta 118.78
_cell_angle_gamma 90.(0)
_cell_formula_units_Z 2
_cell_length_a 5.268
_cell_length_b 8.458
_cell_length_c 5.07
_cell_volume 198.0
_refine_ls_R_factor_all 0.047
_cod_database_code 2002296

loop_
_atom_site_aniso_label
_atom_site_aniso_U_11
_atom_site_aniso_U_12
_atom_site_aniso_U_13
_atom_site_aniso_U_22
_atom_site_aniso_U_23
_atom_site_aniso_U_33
Pb1 0.0035 -0.0009 0.0036 0.0097 0.0003 0.0082
Pb2 0.0045 0.0012 -0.001 0.0098 -0.0003 0.0035
Al1 0.0049 0.0002 0.0002 0.0051 -0.0002 0.0017
Al2 0.0032 0.0017 -0.0006 0.0065 0.0003 0.0011
Al3 0.0038 -0.0004 0.0009 0.0044 -0.0005 0.0024
Al4 0.0036 -0.0013 -0.0002 0.0082 -0.0012 0.0015
O1 0.0098 0.0047 0.0053 0.0101 0.004 0.0055
O2 0.0087 -0.0053 0.0028 0.0099 -0.0031 0.0058
O3 0.0038 -0.0024 0.0017 0.021 -0.0026 0.0097
O4 0.0046 0.0024 0.0009 0.0171 0.0003 0.0095
O5 0.0069 0.0042 0.0035 0.0115 0.0018 0.0064
O6 0.0067 -0.0049 0.003 0.0093 -0.0024 0.0052
O7 0.0132 0.0029 0.0045 0.0114 -0.0004 0.0057
O8 0.0153 0.0012 0.0084 0.0062 -0.0022 0.0107

loop_
_atom_site_label
_atom_site_type_symbol
_atom_site_symmetry_multiplicity
_atom_site_Wyckoff_symbol
_atom_site_fract_x
_atom_site_fract_y
_atom_site_fract_z
_atom_site_occupancy
_atom_site_attached_hydrogens
_atom_site_calc_flag
Pb1 Pb2+ 1 a 0.9401 0.75 0.9698 1. 0 d
Pb2 Pb2+ 1 a 0.0598 0.25 0.0296 1. 0 d
Al1 Al3+ 1 a 0.6547 0.9454 0.2949 1. 0 d
Al2 Al3+ 1 a 0.3417 0.0537 0.6382 1. 0 d
Al3 Al3+ 1 a 0.3425 0.4456 0.6391 1. 0 d
Al4 Al3+ 1 a 0.656 0.5538 0.2945 1. 0 d
O1 O2- 1 a 0.6183 0.9432 0.6215 1. 0 d
O2 O2- 1 a 0.6196 0.5554 0.6218 1. 0 d
O3 O2- 1 a 0.9988 0.0001 0.3581 1. 0 d
O4 O2- 1 a 0.9995 0.4988 0.3586 1. 0 d
O5 O2- 1 a 0.3812 0.0561 0.0031 1. 0 d
O6 O2- 1 a 0.3892 0.4425 0.0038 1. 0 d
O7 O2- 1 a 0.3705 0.2505 0.533 1. 0 d
O8 O2- 1 a 0.631 0.7502 0.1623 1. 0 d

loop_
_atom_type_symbol
_atom_type_oxidation_number
Pb2+ 2.000
Al3+ 3.000
O2- -2.000
